data_4119691
loop_
_publ_author_name
'Ilne Grobler'
'Vincent J. Smith'
'Prashant M. Bhatt'
'Simon A. Herbert'
'Leonard J. Barbour'

_publ_section_title
;
 Tunable Anisotropic Thermal Expansion of a Porous Zinc(II) Metal-Organic
 Framework
;
_journal_name_full 'Journal of the American Chemical Society'
_journal_page_first 6411
_journal_page_last 6414
_journal_paper_doi 10.1021/ja401671p
_journal_volume 135
_journal_year 2013
_chemical_formula_moiety 'C18 H11 N2 O3 Zn'
_chemical_formula_sum 'C18 H11 N2 O3 Zn'
_chemical_formula_weight 368.66
_chemical_name_common MOF-150
_chemical_name_systematic
;
 ?
;
_space_group_IT_number 82
_symmetry_cell_setting tetragonal
_symmetry_space_group_name_Hall 'I -4'
_symmetry_space_group_name_H-M 'I -4'
_atom_sites_solution_hydrogens geom
_atom_sites_solution_primary direct
_atom_sites_solution_secondary difmap
_audit_creation_method SHELXL-97
_cell_angle_alpha 90.00
_cell_angle_beta 90.00
_cell_angle_gamma 90.00
_cell_formula_units_Z 8
_cell_length_a 26.4574(9)
_cell_length_b 26.4574(9)
_cell_length_c 5.2854(2)
_cell_measurement_reflns_used 6664
_cell_measurement_temperature 280(2)
_cell_measurement_theta_max 28.7455
_cell_measurement_theta_min 2.4345
_cell_volume 3699.7(2)
_computing_cell_refinement 'SAINT (Bruker, 2009)'
_computing_data_collection 'APEX2 (Bruker, 2009)'
_computing_data_reduction SAINT
_computing_molecular_graphics 'X-Seed (Barbour,2001; Atwood & Barbour,2003)'
_computing_structure_refinement 'SHELXL-97 (Sheldrick, 1997)'
_computing_structure_solution 'SHELXS-97 (Sheldrick, 1990)'
_diffrn_ambient_temperature 280(2)
_diffrn_measured_fraction_theta_full 0.998
_diffrn_measured_fraction_theta_max 0.998
_diffrn_measurement_device_type 'Bruker Apex DUO CCD area-detector'
_diffrn_measurement_method \w
_diffrn_radiation_monochromator multilayer
_diffrn_radiation_source 'Incoatec I\mS microsource'
_diffrn_radiation_type MoK\a
_diffrn_radiation_wavelength 0.71073
_diffrn_reflns_av_R_equivalents 0.0208
_diffrn_reflns_av_sigmaI/netI 0.0364
_diffrn_reflns_limit_h_max 35
_diffrn_reflns_limit_h_min -32
_diffrn_reflns_limit_k_max 27
_diffrn_reflns_limit_k_min -35
_diffrn_reflns_limit_l_max 7
_diffrn_reflns_limit_l_min -7
_diffrn_reflns_number 13894
_diffrn_reflns_theta_full 28.78
_diffrn_reflns_theta_max 28.78
_diffrn_reflns_theta_min 1.54
_exptl_absorpt_coefficient_mu 1.343
_exptl_absorpt_correction_T_max 0.7980
_exptl_absorpt_correction_T_min 0.3469
_exptl_absorpt_correction_type multi-scan
_exptl_absorpt_process_details (SAINT(Bruker,2008))
_exptl_crystal_colour Brown
_exptl_crystal_density_diffrn 1.324
_exptl_crystal_description Block
_exptl_crystal_F_000 1496
_exptl_crystal_size_max 1.00
_exptl_crystal_size_mid 0.25
_exptl_crystal_size_min 0.18
_refine_diff_density_max 0.980
_refine_diff_density_min -0.387
_refine_diff_density_rms 0.083
_refine_ls_abs_structure_details 'Flack H D (1983), Acta Cryst. A39, 876-881'
_refine_ls_abs_structure_Flack 0.027(18)
_refine_ls_extinction_method none
_refine_ls_goodness_of_fit_ref 1.042
_refine_ls_hydrogen_treatment constr
_refine_ls_matrix_type full
_refine_ls_number_parameters 253
_refine_ls_number_reflns 4790
_refine_ls_number_restraints 0
_refine_ls_restrained_S_all 1.042
_refine_ls_R_factor_all 0.0510
_refine_ls_R_factor_gt 0.0457
_refine_ls_shift/su_max 0.049
_refine_ls_shift/su_mean 0.003
_refine_ls_structure_factor_coef Fsqd
_refine_ls_weighting_details 'calc w=1/[\s^2^(Fo^2^)+(0.0993P)^2^+0.7223P] where P=(Fo^2^+2Fc^2^)/3'
_refine_ls_weighting_scheme calc
_refine_ls_wR_factor_gt 0.1332
_refine_ls_wR_factor_ref 0.1379
_reflns_number_gt 4277
_reflns_number_total 4790
_reflns_threshold_expression >2\s(I)
_cod_data_source_file ja401671p_si_001_3.cif
_cod_data_source_block C:1_apohost_280K
_cod_original_sg_symbol_Hall I-4
_cod_database_code 4119691

loop_
_symmetry_equiv_pos_as_xyz
'x, y, z'
'y, -x, -z'
'-x, -y, z'
'-y, x, -z'
'x+1/2, y+1/2, z+1/2'
'y+1/2, -x+1/2, -z+1/2'
'-x+1/2, -y+1/2, z+1/2'
'-y+1/2, x+1/2, -z+1/2'

loop_
_atom_site_label
_atom_site_type_symbol
_atom_site_fract_x
_atom_site_fract_y
_atom_site_fract_z
_atom_site_U_iso_or_equiv
_atom_site_adp_type
_atom_site_occupancy
_atom_site_symmetry_multiplicity
_atom_site_calc_flag
_atom_site_refinement_flags
_atom_site_disorder_assembly
_atom_site_disorder_group
Zn1 Zn 0.226204(13) 0.714848(12) 0.08418(8) 0.04703(13) Uani 1 1 d . . .
O1 O 0.22333(10) 0.74651(11) 0.4095(7) 0.0653(6) Uani 1 1 d . . .
N1 N 0.24880(12) 0.64158(9) 0.1077(8) 0.0595(8) Uani 1 1 d . . .
C1 C 0.23157(17) 0.60404(13) -0.0260(9) 0.0664(11) Uani 1 1 d . . .
H1 H 0.2051 0.6072 -0.1409 0.080 Uiso 1 1 calc R . .
O2 O 0.22289(14) 0.33479(12) -0.3800(10) 0.0927(12) Uani 1 1 d . . .
N2 N 0.25607(13) 0.55986(10) 0.0193(7) 0.0619(9) Uani 1 1 d . A .
C2 C 0.28752(13) 0.62190(11) 0.2589(8) 0.0523(8) Uani 1 1 d . . .
C3 C 0.31672(13) 0.64506(11) 0.4388(8) 0.0519(7) Uani 1 1 d . . .
H3 H 0.3127 0.6792 0.4757 0.062 Uiso 1 1 calc R . .
O3A O 0.1473(4) 0.3644(3) -0.404(5) 0.230(11) Uani 0.568(6) 1 d P A 1
O3B O 0.1972(12) 0.3670(10) -0.669(6) 0.220(11) Uiso 0.432(6) 1 d P A 2
C4 C 0.35309(12) 0.61563(11) 0.5662(7) 0.0478(6) Uani 1 1 d . . .
C5 C 0.38231(16) 0.63612(16) 0.7667(9) 0.0636(9) Uani 1 1 d . . .
H5 H 0.3778 0.6697 0.8135 0.076 Uiso 1 1 calc R . .
C6 C 0.41670(17) 0.60726(17) 0.8907(11) 0.0721(11) Uani 1 1 d . . .
H6 H 0.4357 0.6211 1.0217 0.087 Uiso 1 1 calc R . .
C7 C 0.42371(17) 0.5562(2) 0.8212(10) 0.0787(14) Uani 1 1 d . . .
H7 H 0.4481 0.5370 0.9039 0.094 Uiso 1 1 calc R . .
C8 C 0.39571(15) 0.53470(14) 0.6368(10) 0.0651(10) Uani 1 1 d . . .
H8 H 0.4007 0.5009 0.5956 0.078 Uiso 1 1 calc R . .
C9 C 0.35851(12) 0.56341(12) 0.5049(7) 0.0493(7) Uani 1 1 d . . .
C10 C 0.32830(13) 0.54028(11) 0.3208(8) 0.0518(8) Uani 1 1 d . . .
H10 H 0.3323 0.5063 0.2801 0.062 Uiso 1 1 calc R . .
C11 C 0.29251(14) 0.56963(11) 0.2024(8) 0.0535(8) Uani 1 1 d . . .
C12 C 0.24165(14) 0.51204(12) -0.0832(10) 0.0576(8) Uani 1 1 d . . .
C13A C 0.1923(3) 0.5037(3) -0.132(3) 0.089(3) Uani 0.568(6) 1 d P A 1
H13A H 0.1692 0.5297 -0.1095 0.107 Uiso 0.568(6) 1 calc PR A 1
C13B C 0.2293(5) 0.5108(4) -0.331(2) 0.076(3) Uani 0.432(6) 1 d P A 2
H13B H 0.2290 0.5406 -0.4242 0.091 Uiso 0.432(6) 1 calc PR A 2
C14A C 0.1755(3) 0.4567(3) -0.216(3) 0.104(4) Uani 0.568(6) 1 d P A 1
H14A H 0.1413 0.4495 -0.2352 0.125 Uiso 0.568(6) 1 calc PR A 1
C14B C 0.2165(6) 0.4640(5) -0.450(3) 0.101(5) Uani 0.432(6) 1 d P A 2
H14B H 0.2100 0.4614 -0.6220 0.121 Uiso 0.432(6) 1 calc PR A 2
C15 C 0.21449(17) 0.41931(14) -0.2737(13) 0.0815(16) Uani 1 1 d . . .
C16A C 0.2618(2) 0.4289(2) -0.2416(13) 0.0521(14) Uani 0.568(6) 1 d P A 1
H16A H 0.2857 0.4040 -0.2751 0.062 Uiso 0.568(6) 1 calc PR A 1
C16B C 0.2303(6) 0.4223(6) -0.058(3) 0.094(4) Uiso 0.432(6) 1 d P A 2
H16B H 0.2375 0.3928 0.0297 0.112 Uiso 0.432(6) 1 calc PR A 2
C17A C 0.2776(2) 0.4769(2) -0.1559(14) 0.0532(16) Uani 0.568(6) 1 d P A 1
H17A H 0.3118 0.4849 -0.1484 0.064 Uiso 0.568(6) 1 calc PR A 1
C17B C 0.2382(7) 0.4693(4) 0.063(3) 0.114(7) Uani 0.432(6) 1 d P A 2
H17B H 0.2409 0.4712 0.2386 0.137 Uiso 0.432(6) 1 calc PR A 2
C18 C 0.1991(3) 0.3683(2) -0.375(3) 0.146(4) Uani 1 1 d . A .

loop_
_atom_site_aniso_label
_atom_site_aniso_U_11
_atom_site_aniso_U_22
_atom_site_aniso_U_33
_atom_site_aniso_U_23
_atom_site_aniso_U_13
_atom_site_aniso_U_12
Zn1 0.0443(2) 0.03091(17) 0.0659(2) 0.00409(15) -0.01608(16) 0.00401(12)
O1 0.0627(15) 0.0630(16) 0.0702(15) -0.0053(15) 0.0082(15) -0.0105(12)
N1 0.0595(16) 0.0296(11) 0.089(2) -0.0027(14) -0.0304(17) 0.0029(10)
C1 0.074(2) 0.0344(15) 0.091(3) -0.0095(15) -0.040(2) 0.0089(15)
O2 0.080(2) 0.0529(16) 0.145(3) -0.037(2) -0.038(2) 0.0087(14)
N2 0.0627(17) 0.0312(12) 0.092(2) -0.0098(13) -0.0317(17) 0.0061(12)
C2 0.0486(16) 0.0280(12) 0.080(2) -0.0014(14) -0.0179(16) 0.0033(11)
C3 0.0536(16) 0.0305(12) 0.071(2) -0.0037(14) -0.0135(16) 0.0012(11)
O3A 0.098(6) 0.076(4) 0.52(3) -0.106(11) -0.103(12) 0.009(4)
C4 0.0436(14) 0.0402(13) 0.0595(17) 0.0025(14) -0.0089(14) -0.0057(11)
C5 0.061(2) 0.0562(19) 0.074(2) 0.0004(18) -0.0190(19) -0.0108(16)
C6 0.066(2) 0.068(2) 0.082(3) 0.012(2) -0.030(2) -0.0107(18)
C7 0.063(2) 0.078(3) 0.095(3) 0.023(2) -0.035(2) -0.004(2)
C8 0.0540(19) 0.0480(17) 0.093(3) 0.0134(18) -0.017(2) 0.0037(14)
C9 0.0401(14) 0.0408(14) 0.0672(19) 0.0094(13) -0.0065(13) 0.0038(12)
C10 0.0538(17) 0.0269(12) 0.075(2) 0.0021(12) -0.0110(15) 0.0065(11)
C11 0.0542(18) 0.0305(13) 0.076(2) -0.0034(14) -0.0185(16) 0.0041(12)
C12 0.0536(17) 0.0355(14) 0.084(2) -0.0099(17) -0.019(2) 0.0017(12)
C13A 0.053(4) 0.060(4) 0.154(10) -0.030(6) -0.015(5) 0.010(3)
C13B 0.100(8) 0.047(5) 0.081(7) -0.012(4) 0.009(6) -0.008(5)
C14A 0.054(4) 0.066(5) 0.193(13) -0.053(7) -0.025(6) 0.010(3)
C14B 0.131(12) 0.077(7) 0.096(9) -0.033(7) 0.006(8) -0.048(8)
C15 0.064(2) 0.0362(16) 0.145(5) -0.032(2) -0.032(3) -0.0006(15)
C16A 0.057(3) 0.033(2) 0.066(3) -0.010(2) -0.013(3) 0.004(2)
C17A 0.044(3) 0.034(3) 0.081(4) -0.013(2) -0.010(3) -0.001(2)
C17B 0.195(17) 0.042(4) 0.106(10) 0.018(6) -0.083(11) -0.042(7)
C18 0.118(5) 0.050(2) 0.270(13) -0.061(5) -0.069(7) -0.002(3)

loop_
_atom_type_symbol
_atom_type_description
_atom_type_scat_dispersion_real
_atom_type_scat_dispersion_imag
_atom_type_scat_source
C C 0.0033 0.0016 'International Tables Vol C Tables 4.2.6.8 and 6.1.1.4'
H H 0.0000 0.0000 'International Tables Vol C Tables 4.2.6.8 and 6.1.1.4'
N N 0.0061 0.0033 'International Tables Vol C Tables 4.2.6.8 and 6.1.1.4'
O O 0.0106 0.0060 'International Tables Vol C Tables 4.2.6.8 and 6.1.1.4'
Zn Zn 0.2839 1.4301 'International Tables Vol C Tables 4.2.6.8 and 6.1.1.4'

loop_
_geom_angle_atom_site_label_1
_geom_angle_atom_site_label_2
_geom_angle_atom_site_label_3
_geom_angle
_geom_angle_site_symmetry_1
_geom_angle_site_symmetry_3
O1 Zn1 O1 103.10(8) . 7_564
O1 Zn1 O2 114.57(18) . 8_554
O1 Zn1 O2 104.55(15) 7_564 8_554
O1 Zn1 N1 111.97(15) . .
O1 Zn1 N1 109.45(15) 7_564 .
O2 Zn1 N1 112.38(14) 8_554 .
O1 Zn1 O3B 83.3(7) . 8_554
O1 Zn1 O3B 148.8(7) 7_564 8_554
O2 Zn1 O3B 47.0(7) 8_554 8_554
N1 Zn1 O3B 95.7(7) . 8_554
Zn1 O1 Zn1 129.63(15) . 7_565
C1 N1 C2 106.4(3) . .
C1 N1 Zn1 126.3(2) . .
C2 N1 Zn1 127.2(2) . .
N1 C1 N2 113.2(3) . .
N1 C1 H1 123.4 . .
N2 C1 H1 123.4 . .
C18 O2 Zn1 128.7(5) . 6_454
C1 N2 C11 107.1(3) . .
C1 N2 C12 124.6(3) . .
C11 N2 C12 127.9(3) . .
C3 C2 N1 130.0(3) . .
C3 C2 C11 121.9(3) . .
N1 C2 C11 108.1(3) . .
C2 C3 C4 118.0(3) . .
C2 C3 H3 121.0 . .
C4 C3 H3 121.0 . .
C18 O3B Zn1 80.8(11) . 6_454
C3 C4 C5 121.2(3) . .
C3 C4 C9 119.7(3) . .
C5 C4 C9 119.0(3) . .
C6 C5 C4 120.7(4) . .
C6 C5 H5 119.6 . .
C4 C5 H5 119.6 . .
C5 C6 C7 120.0(4) . .
C5 C6 H6 120.0 . .
C7 C6 H6 120.0 . .
C8 C7 C6 121.3(4) . .
C8 C7 H7 119.4 . .
C6 C7 H7 119.4 . .
C7 C8 C9 120.5(4) . .
C7 C8 H8 119.8 . .
C9 C8 H8 119.8 . .
C10 C9 C8 120.1(3) . .
C10 C9 C4 121.6(3) . .
C8 C9 C4 118.3(3) . .
C11 C10 C9 117.6(3) . .
C11 C10 H10 121.2 . .
C9 C10 H10 121.2 . .
C10 C11 N2 133.6(3) . .
C10 C11 C2 121.2(3) . .
N2 C11 C2 105.2(3) . .
C13A C12 C13B 64.8(8) . .
C13A C12 C17B 84.8(9) . .
C13B C12 C17B 120.7(7) . .
C13A C12 C17A 120.1(5) . .
C13B C12 C17A 83.2(7) . .
C17B C12 C17A 69.5(9) . .
C13A C12 N2 118.5(4) . .
C13B C12 N2 117.0(6) . .
C17B C12 N2 122.2(6) . .
C17A C12 N2 121.0(4) . .
C12 C13A C14A 121.1(6) . .
C12 C13A H13A 119.5 . .
C14A C13A H13A 119.5 . .
C12 C13B C14B 120.4(11) . .
C12 C13B H13B 119.8 . .
C14B C13B H13B 119.8 . .
C13A C14A C15 116.5(7) . .
C13A C14A H14A 121.8 . .
C15 C14A H14A 121.8 . .
C13B C14B C15 114.6(12) . .
C13B C14B H14B 122.7 . .
C15 C14B H14B 122.7 . .
C16B C15 C16A 61.9(8) . .
C16B C15 C14A 90.2(10) . .
C16A C15 C14A 121.6(5) . .
C16B C15 C14B 121.0(9) . .
C16A C15 C14B 83.8(7) . .
C14A C15 C14B 67.7(9) . .
C16B C15 C18 118.9(10) . .
C16A C15 C18 119.1(5) . .
C14A C15 C18 119.3(5) . .
C14B C15 C18 119.7(8) . .
C15 C16A C17A 120.6(5) . .
C15 C16A H16A 119.7 . .
C17A C16A H16A 119.7 . .
C15 C16B C17B 122.3(14) . .
C15 C16B H16B 118.9 . .
C17B C16B H16B 118.9 . .
C12 C17A C16A 119.2(5) . .
C12 C17A H17A 120.4 . .
C16A C17A H17A 120.4 . .
C12 C17B C16B 118.5(13) . .
C12 C17B H17B 120.8 . .
C16B C17B H17B 120.8 . .
O2 C18 O3A 120.6(6) . .
O2 C18 O3B 88.5(13) . .
O3A C18 O3B 81.7(15) . .
O2 C18 C15 125.7(6) . .
O3A C18 C15 112.0(6) . .
O3B C18 C15 112.5(15) . .

loop_
_geom_bond_atom_site_label_1
_geom_bond_atom_site_label_2
_geom_bond_distance
_geom_bond_site_symmetry_2
Zn1 O1 1.914(3) .
Zn1 O1 1.918(3) 7_564
Zn1 O2 1.953(3) 8_554
Zn1 N1 2.032(2) .
Zn1 O3B 2.55(3) 8_554
O1 Zn1 1.918(3) 7_565
N1 C1 1.301(5) .
N1 C2 1.400(4) .
C1 N2 1.358(4) .
C1 H1 0.9300 .
O2 C18 1.088(7) .
O2 Zn1 1.953(3) 6_454
N2 C11 1.391(5) .
N2 C12 1.428(4) .
C2 C3 1.370(5) .
C2 C11 1.421(4) .
C3 C4 1.409(5) .
C3 H3 0.9300 .
O3A C18 1.382(12) .
O3B C18 1.56(3) .
O3B Zn1 2.55(3) 6_454
C4 C5 1.419(5) .
C4 C9 1.426(4) .
C5 C6 1.357(6) .
C5 H5 0.9300 .
C6 C7 1.412(7) .
C6 H6 0.9300 .
C7 C8 1.350(6) .
C7 H7 0.9300 .
C8 C9 1.425(5) .
C8 H8 0.9300 .
C9 C10 1.400(5) .
C10 C11 1.375(4) .
C10 H10 0.9300 .
C12 C13A 1.348(9) .
C12 C13B 1.348(14) .
C12 C17B 1.373(12) .
C12 C17A 1.384(7) .
C13A C14A 1.394(11) .
C13A H13A 0.9300 .
C13B C14B 1.429(14) .
C13B H13B 0.9300 .
C14A C15 1.460(9) .
C14A H14A 0.9300 .
C14B C15 1.506(17) .
C14B H14B 0.9300 .
C15 C16B 1.216(18) .
C15 C16A 1.287(8) .
C15 C18 1.507(6) .
C16A C17A 1.413(7) .
C16A H16A 0.9300 .
C16B C17B 1.415(19) .
C16B H16B 0.9300 .
C17A H17A 0.9300 .
C17B H17B 0.9300 .

loop_
_geom_torsion_atom_site_label_1
_geom_torsion_atom_site_label_2
_geom_torsion_atom_site_label_3
_geom_torsion_atom_site_label_4
_geom_torsion
_geom_torsion_site_symmetry_1
_geom_torsion_site_symmetry_4
O1 Zn1 O1 Zn1 -24.71(19) 7_564 7_565
O2 Zn1 O1 Zn1 -137.7(2) 8_554 7_565
N1 Zn1 O1 Zn1 92.8(2) . 7_565
O3B Zn1 O1 Zn1 -173.7(7) 8_554 7_565
O1 Zn1 N1 C1 141.7(4) . .
O1 Zn1 N1 C1 -104.7(4) 7_564 .
O2 Zn1 N1 C1 11.0(5) 8_554 .
O3B Zn1 N1 C1 56.6(9) 8_554 .
O1 Zn1 N1 C2 -42.2(4) . .
O1 Zn1 N1 C2 71.5(4) 7_564 .
O2 Zn1 N1 C2 -172.8(4) 8_554 .
O3B Zn1 N1 C2 -127.2(8) 8_554 .
C2 N1 C1 N2 -0.9(6) . .
Zn1 N1 C1 N2 176.0(3) . .
N1 C1 N2 C11 0.6(6) . .
N1 C1 N2 C12 173.7(4) . .
C1 N1 C2 C3 -177.7(5) . .
Zn1 N1 C2 C3 5.6(7) . .
C1 N1 C2 C11 0.7(5) . .
Zn1 N1 C2 C11 -176.0(3) . .
N1 C2 C3 C4 179.2(4) . .
C11 C2 C3 C4 1.0(6) . .
C2 C3 C4 C5 -175.7(4) . .
C2 C3 C4 C9 0.2(6) . .
C3 C4 C5 C6 179.0(4) . .
C9 C4 C5 C6 3.1(6) . .
C4 C5 C6 C7 -0.1(8) . .
C5 C6 C7 C8 -1.9(8) . .
C6 C7 C8 C9 0.7(8) . .
C7 C8 C9 C10 -177.5(4) . .
C7 C8 C9 C4 2.3(7) . .
C3 C4 C9 C10 -0.3(6) . .
C5 C4 C9 C10 175.6(4) . .
C3 C4 C9 C8 179.9(4) . .
C5 C4 C9 C8 -4.2(6) . .
C8 C9 C10 C11 179.0(4) . .
C4 C9 C10 C11 -0.8(6) . .
C9 C10 C11 N2 -178.5(4) . .
C9 C10 C11 C2 2.0(6) . .
C1 N2 C11 C10 -179.6(5) . .
C12 N2 C11 C10 7.6(8) . .
C1 N2 C11 C2 -0.1(5) . .
C12 N2 C11 C2 -172.9(5) . .
C3 C2 C11 C10 -2.2(7) . .
N1 C2 C11 C10 179.2(4) . .
C3 C2 C11 N2 178.2(4) . .
N1 C2 C11 N2 -0.4(5) . .
C1 N2 C12 C13A -30.2(10) . .
C11 N2 C12 C13A 141.4(8) . .
C1 N2 C12 C13B 44.4(9) . .
C11 N2 C12 C13B -144.1(8) . .
C1 N2 C12 C17B -132.8(11) . .
C11 N2 C12 C17B 38.8(12) . .
C1 N2 C12 C17A 143.1(6) . .
C11 N2 C12 C17A -45.3(8) . .
C13B C12 C13A C14A 75.9(14) . .
C17B C12 C13A C14A -51.7(15) . .
C17A C12 C13A C14A 11.0(17) . .
N2 C12 C13A C14A -175.7(11) . .
C13A C12 C13B C14B -72.1(14) . .
C17B C12 C13B C14B -5(2) . .
C17A C12 C13B C14B 55.8(13) . .
N2 C12 C13B C14B 177.3(11) . .
C12 C13A C14A C15 -6(2) . .
C12 C13B C14B C15 4(2) . .
C13A C14A C15 C16B 58.4(15) . .
C13A C14A C15 C16A 1.8(18) . .
C13A C14A C15 C14B -65.3(13) . .
C13A C14A C15 C18 -177.8(11) . .
C13B C14B C15 C16B -11(2) . .
C13B C14B C15 C16A -62.8(13) . .
C13B C14B C15 C14A 65.2(13) . .
C13B C14B C15 C18 177.2(11) . .
C16B C15 C16A C17A -73.0(11) . .
C14A C15 C16A C17A -1.8(13) . .
C14B C15 C16A C17A 57.2(9) . .
C18 C15 C16A C17A 177.7(9) . .
C16A C15 C16B C17B 80.4(15) . .
C14A C15 C16B C17B -46.0(16) . .
C14B C15 C16B C17B 18(2) . .
C18 C15 C16B C17B -170.1(13) . .
C13A C12 C17A C16A -10.8(11) . .
C13B C12 C17A C16A -66.4(8) . .
C17B C12 C17A C16A 60.0(8) . .
N2 C12 C17A C16A 176.1(6) . .
C15 C16A C17A C12 6.2(11) . .
C13A C12 C17B C16B 67.8(15) . .
C13B C12 C17B C16B 11(2) . .
C17A C12 C17B C16B -57.1(15) . .
N2 C12 C17B C16B -171.6(11) . .
C15 C16B C17B C12 -18(2) . .
Zn1 O2 C18 O3A 35(2) 6_454 .
Zn1 O2 C18 O3B -44.4(17) 6_454 .
Zn1 O2 C18 C15 -161.2(8) 6_454 .
Zn1 O3B C18 O2 25.1(8) 6_454 .
Zn1 O3B C18 O3A -96.2(6) 6_454 .
Zn1 O3B C18 C15 153.4(6) 6_454 .
C16B C15 C18 O2 -55.6(19) . .
C16A C15 C18 O2 16.5(19) . .
C14A C15 C18 O2 -163.9(13) . .
C14B C15 C18 O2 116.5(15) . .
C16B C15 C18 O3A 109.4(16) . .
C16A C15 C18 O3A -178.6(14) . .
C14A C15 C18 O3A 1.0(19) . .
C14B C15 C18 O3A -78.6(17) . .
C16B C15 C18 O3B -160.7(16) . .
C16A C15 C18 O3B -88.7(15) . .
C14A C15 C18 O3B 90.9(18) . .
C14B C15 C18 O3B 11.4(18) . .
